data_4336983
loop_
_publ_author_name
'Laleh Tahsini'
'Sarah E. Specht'
'June S. Lum'
'Joshua J. M. Nelson'
'Alexandra F. Long'
'James A. Golen'
'Arnold L. Rheingold'
'Linda H. Doerrer'

_publ_section_title
;
 Structural and Electronic Properties of Old and New A2[M(pinF)2]
 Complexes
;
_journal_name_full 'Inorganic Chemistry'
_journal_page_first 14050
_journal_page_last 14063
_journal_paper_doi 10.1021/ic401837y
_journal_volume 52
_journal_year 2013
_chemical_formula_sum 'C20 H24 Co F24 N2 O4'
_chemical_formula_weight 871.34
_chemical_name_systematic
; 
 ? 
;
_space_group_IT_number 13
_symmetry_cell_setting monoclinic
_symmetry_space_group_name_Hall '-P 2yc'
_symmetry_space_group_name_H-M 'P 1 2/c 1'
_atom_sites_solution_hydrogens geom
_atom_sites_solution_primary direct
_atom_sites_solution_secondary difmap
_audit_creation_method SHELXL-97
_cell_angle_alpha 90.00
_cell_angle_beta 115.402(2)
_cell_angle_gamma 90.00
_cell_formula_units_Z 4
_cell_length_a 21.2586(13)
_cell_length_b 8.2481(6)
_cell_length_c 18.8198(12)
_cell_measurement_reflns_used 9929
_cell_measurement_temperature 100(2)
_cell_measurement_theta_max 26.14
_cell_measurement_theta_min 2.40
_cell_volume 2980.9(3)
_computing_cell_refinement 'Bruker SAINT'
_computing_data_collection 'Bruker APEX2'
_computing_data_reduction 'Bruker SAINT'
_computing_molecular_graphics 'Bruker SHELXTL'
_computing_publication_material 'Bruker SHELXTL'
_computing_structure_refinement 'SHELXL-97 (Sheldrick, 1997)'
_computing_structure_solution 'SHELXS-97 (Sheldrick, 1990)'
_diffrn_ambient_temperature 100(2)
_diffrn_measured_fraction_theta_full 0.989
_diffrn_measured_fraction_theta_max 0.985
_diffrn_measurement_device_type 'Bruker APEX-II CCD'
_diffrn_measurement_method '\f and \w scans'
_diffrn_radiation_monochromator graphite
_diffrn_radiation_source 'fine-focus sealed tube'
_diffrn_radiation_type MoK\a
_diffrn_radiation_wavelength 0.71073
_diffrn_reflns_av_R_equivalents 0.0355
_diffrn_reflns_av_sigmaI/netI 0.0337
_diffrn_reflns_limit_h_max 26
_diffrn_reflns_limit_h_min -26
_diffrn_reflns_limit_k_max 10
_diffrn_reflns_limit_k_min -9
_diffrn_reflns_limit_l_max 23
_diffrn_reflns_limit_l_min -22
_diffrn_reflns_number 21076
_diffrn_reflns_theta_full 25.00
_diffrn_reflns_theta_max 26.14
_diffrn_reflns_theta_min 2.47
_exptl_absorpt_coefficient_mu 0.760
_exptl_absorpt_correction_T_max 0.9488
_exptl_absorpt_correction_T_min 0.8212
_exptl_absorpt_correction_type multi-scan
_exptl_absorpt_process_details SADABS
_exptl_crystal_colour purple
_exptl_crystal_density_diffrn 1.942
_exptl_crystal_description blade
_exptl_crystal_F_000 1732
_exptl_crystal_size_max 0.27
_exptl_crystal_size_mid 0.12
_exptl_crystal_size_min 0.07
_refine_diff_density_max 1.086
_refine_diff_density_min -0.628
_refine_diff_density_rms 0.105
_refine_ls_extinction_method none
_refine_ls_goodness_of_fit_ref 1.102
_refine_ls_hydrogen_treatment constr
_refine_ls_matrix_type full
_refine_ls_number_parameters 469
_refine_ls_number_reflns 5868
_refine_ls_number_restraints 0
_refine_ls_restrained_S_all 1.102
_refine_ls_R_factor_all 0.0675
_refine_ls_R_factor_gt 0.0530
_refine_ls_shift/su_max 0.016
_refine_ls_shift/su_mean 0.002
_refine_ls_structure_factor_coef Fsqd
_refine_ls_weighting_details 'calc w=1/[\s^2^(Fo^2^)+(0.0300P)^2^+19.5000P] where P=(Fo^2^+2Fc^2^)/3'
_refine_ls_weighting_scheme calc
_refine_ls_wR_factor_gt 0.1304
_refine_ls_wR_factor_ref 0.1371
_reflns_number_gt 4835
_reflns_number_total 5868
_reflns_threshold_expression >2sigma(I)
_cod_data_source_file ic401837y_si_002_2.cif
_cod_data_source_block lhd328_Compound_2
_cod_database_code 4336983

loop_
_symmetry_equiv_pos_as_xyz
'x, y, z'
'-x, y, -z+1/2'
'-x, -y, -z'
'x, -y, z-1/2'

loop_
_atom_site_label
_atom_site_type_symbol
_atom_site_fract_x
_atom_site_fract_y
_atom_site_fract_z
_atom_site_U_iso_or_equiv
_atom_site_adp_type
_atom_site_occupancy
_atom_site_symmetry_multiplicity
_atom_site_calc_flag
_atom_site_refinement_flags
Co1 Co 0.5000 0.48894(10) 0.2500 0.01349(19) Uani 1 2 d S
Co2 Co 0.0000 -0.05105(10) -0.2500 0.01300(18) Uani 1 2 d S
F1 F 0.38408(14) 0.4512(3) 0.41206(15) 0.0235(6) Uani 1 1 d .
F2 F 0.46647(13) 0.6218(3) 0.43469(14) 0.0233(6) Uani 1 1 d .
F3 F 0.47515(13) 0.3833(3) 0.39534(15) 0.0228(6) Uani 1 1 d .
F4 F 0.28570(12) 0.6408(3) 0.29960(15) 0.0193(5) Uani 1 1 d .
F5 F 0.31877(14) 0.7806(3) 0.22558(15) 0.0231(6) Uani 1 1 d .
F6 F 0.36990(13) 0.8089(3) 0.35009(15) 0.0236(6) Uani 1 1 d .
F7 F 0.30566(14) 0.3567(3) 0.09827(15) 0.0254(6) Uani 1 1 d .
F8 F 0.34574(13) 0.5958(3) 0.12937(14) 0.0209(6) Uani 1 1 d .
F9 F 0.25479(12) 0.5212(3) 0.14467(15) 0.0221(6) Uani 1 1 d .
F10 F 0.29527(15) 0.1733(3) 0.19969(17) 0.0289(6) Uani 1 1 d .
F11 F 0.36842(14) 0.1916(3) 0.32046(17) 0.0263(6) Uani 1 1 d .
F12 F 0.27530(13) 0.3369(3) 0.27585(15) 0.0215(6) Uani 1 1 d .
F13 F 0.19891(13) 0.0747(3) -0.20325(15) 0.0248(6) Uani 1 1 d .
F14 F 0.24505(13) -0.0895(3) -0.10625(15) 0.0231(6) Uani 1 1 d .
F15 F 0.15650(13) -0.1621(3) -0.21310(14) 0.0214(6) Uani 1 1 d .
F16 F 0.20450(14) 0.2613(3) -0.09508(15) 0.0264(6) Uani 1 1 d .
F17 F 0.21889(13) 0.0994(3) -0.00018(14) 0.0200(6) Uani 1 1 d .
F18 F 0.12715(14) 0.2486(3) -0.05139(16) 0.0257(6) Uani 1 1 d .
F19 F 0.01857(13) 0.0582(3) -0.08482(15) 0.0223(6) Uani 1 1 d .
F20 F 0.02433(13) -0.1776(3) -0.03589(14) 0.0220(6) Uani 1 1 d .
F21 F 0.10708(14) -0.0074(3) 0.02368(14) 0.0236(6) Uani 1 1 d .
F22 F 0.17646(13) -0.3455(3) -0.09222(15) 0.0223(6) Uani 1 1 d .
F23 F 0.20836(13) -0.2032(3) 0.01321(14) 0.0215(6) Uani 1 1 d .
F24 F 0.12213(14) -0.3680(3) -0.02003(15) 0.0233(6) Uani 1 1 d .
O1 O 0.44790(15) 0.6388(4) 0.28584(17) 0.0157(6) Uani 1 1 d .
O2 O 0.42248(15) 0.3402(4) 0.23130(18) 0.0172(6) Uani 1 1 d .
O3 O 0.07779(15) 0.0967(4) -0.19212(16) 0.0162(6) Uani 1 1 d .
O4 O 0.04927(15) -0.2008(4) -0.16264(16) 0.0157(6) Uani 1 1 d .
N1 N 0.08330(19) -0.5505(4) -0.3280(2) 0.0169(8) Uani 1 1 d .
N2 N 0.42077(19) 0.9869(4) 0.0876(2) 0.0170(8) Uani 1 1 d .
C1 C 0.4294(2) 0.5025(6) 0.3853(2) 0.0181(9) Uani 1 1 d .
C2 C 0.3959(2) 0.5656(5) 0.2982(2) 0.0146(8) Uani 1 1 d .
C3 C 0.3418(2) 0.6975(5) 0.2927(2) 0.0165(9) Uani 1 1 d .
C4 C 0.3173(2) 0.4725(5) 0.1520(3) 0.0184(9) Uani 1 1 d .
C5 C 0.3664(2) 0.4121(5) 0.2362(2) 0.0153(9) Uani 1 1 d .
C6 C 0.3259(2) 0.2781(5) 0.2589(3) 0.0185(9) Uani 1 1 d .
C7 C 0.1834(2) -0.0397(6) -0.1627(2) 0.0180(9) Uani 1 1 d .
C8 C 0.1315(2) 0.0238(5) -0.1306(2) 0.0157(9) Uani 1 1 d .
C9 C 0.1706(2) 0.1584(5) -0.0686(3) 0.0192(9) Uani 1 1 d .
C10 C 0.0632(2) -0.0612(6) -0.0481(2) 0.0184(9) Uani 1 1 d .
C11 C 0.0997(2) -0.1266(5) -0.0985(2) 0.0146(8) Uani 1 1 d .
C12 C 0.1524(2) -0.2604(5) -0.0491(2) 0.0171(9) Uani 1 1 d .
C13 C 0.1159(2) -0.7000(6) -0.3421(3) 0.0217(10) Uani 1 1 d .
H13A H 0.0981 -0.7188 -0.3988 0.033 Uiso 1 1 calc R
H13B H 0.1043 -0.7930 -0.3175 0.033 Uiso 1 1 calc R
H13C H 0.1665 -0.6864 -0.3192 0.033 Uiso 1 1 calc R
C14 C 0.1089(2) -0.5247(6) -0.2410(2) 0.0196(9) Uani 1 1 d .
H14A H 0.0939 -0.6153 -0.2183 0.029 Uiso 1 1 calc R
H14B H 0.0897 -0.4233 -0.2316 0.029 Uiso 1 1 calc R
H14C H 0.1599 -0.5188 -0.2164 0.029 Uiso 1 1 calc R
C15 C 0.1004(2) -0.4050(6) -0.3635(3) 0.0211(10) Uani 1 1 d .
H15A H 0.1509 -0.3889 -0.3397 0.032 Uiso 1 1 calc R
H15B H 0.0779 -0.3092 -0.3539 0.032 Uiso 1 1 calc R
H15C H 0.0836 -0.4213 -0.4203 0.032 Uiso 1 1 calc R
C16 C 0.0058(2) -0.5720(6) -0.3631(3) 0.0209(10) Uani 1 1 d .
H16A H -0.0117 -0.5928 -0.4197 0.031 Uiso 1 1 calc R
H16B H -0.0158 -0.4733 -0.3548 0.031 Uiso 1 1 calc R
H16C H -0.0057 -0.6640 -0.3379 0.031 Uiso 1 1 calc R
C17 C 0.4044(3) 0.8398(6) 0.0366(3) 0.0245(10) Uani 1 1 d .
H17A H 0.4221 0.8541 -0.0032 0.037 Uiso 1 1 calc R
H17B H 0.3538 0.8240 0.0105 0.037 Uiso 1 1 calc R
H17C H 0.4264 0.7447 0.0689 0.037 Uiso 1 1 calc R
C18 C 0.3938(3) 1.1353(6) 0.0380(3) 0.0251(10) Uani 1 1 d .
H18A H 0.4154 1.1447 0.0014 0.038 Uiso 1 1 calc R
H18B H 0.4053 1.2313 0.0719 0.038 Uiso 1 1 calc R
H18C H 0.3432 1.1271 0.0082 0.038 Uiso 1 1 calc R
C19 C 0.3886(2) 0.9702(6) 0.1437(3) 0.0226(10) Uani 1 1 d .
H19A H 0.3381 0.9578 0.1143 0.034 Uiso 1 1 calc R
H19B H 0.3987 1.0672 0.1769 0.034 Uiso 1 1 calc R
H19C H 0.4079 0.8746 0.1769 0.034 Uiso 1 1 calc R
C20 C 0.4982(2) 1.0035(6) 0.1335(3) 0.0207(9) Uani 1 1 d .
H20A H 0.5167 0.9072 0.1664 0.031 Uiso 1 1 calc R
H20B H 0.5086 1.1001 0.1670 0.031 Uiso 1 1 calc R
H20C H 0.5199 1.0142 0.0971 0.031 Uiso 1 1 calc R

loop_
_atom_site_aniso_label
_atom_site_aniso_U_11
_atom_site_aniso_U_22
_atom_site_aniso_U_33
_atom_site_aniso_U_23
_atom_site_aniso_U_13
_atom_site_aniso_U_12
Co1 0.0113(4) 0.0124(4) 0.0170(4) 0.000 0.0062(3) 0.000
Co2 0.0106(4) 0.0128(4) 0.0126(4) 0.000 0.0021(3) 0.000
F1 0.0250(14) 0.0278(15) 0.0209(13) 0.0060(11) 0.0129(11) 0.0008(12)
F2 0.0220(14) 0.0271(15) 0.0164(12) -0.0051(11) 0.0039(11) -0.0007(11)
F3 0.0210(14) 0.0226(14) 0.0230(13) 0.0046(11) 0.0077(11) 0.0075(11)
F4 0.0121(12) 0.0205(14) 0.0286(14) 0.0012(11) 0.0119(11) 0.0015(10)
F5 0.0270(14) 0.0222(14) 0.0240(13) 0.0071(11) 0.0146(11) 0.0078(11)
F6 0.0211(14) 0.0215(14) 0.0274(14) -0.0097(11) 0.0097(11) 0.0000(11)
F7 0.0235(14) 0.0283(15) 0.0232(13) -0.0101(12) 0.0088(11) -0.0044(12)
F8 0.0215(13) 0.0224(14) 0.0193(12) 0.0025(11) 0.0092(11) -0.0009(11)
F9 0.0128(12) 0.0270(15) 0.0234(13) 0.0036(11) 0.0047(10) 0.0037(11)
F10 0.0300(16) 0.0203(15) 0.0416(16) -0.0121(12) 0.0203(13) -0.0122(12)
F11 0.0197(14) 0.0191(14) 0.0393(16) 0.0108(12) 0.0119(12) 0.0042(11)
F12 0.0181(13) 0.0201(14) 0.0305(14) 0.0029(11) 0.0145(11) 0.0013(11)
F13 0.0214(14) 0.0277(15) 0.0257(14) 0.0062(12) 0.0105(11) -0.0043(12)
F14 0.0133(13) 0.0296(15) 0.0227(13) 0.0022(11) 0.0043(10) 0.0033(11)
F15 0.0208(13) 0.0243(14) 0.0194(12) -0.0033(11) 0.0088(11) -0.0003(11)
F16 0.0240(14) 0.0197(14) 0.0265(14) 0.0031(11) 0.0024(11) -0.0080(11)
F17 0.0149(12) 0.0169(13) 0.0179(12) -0.0003(10) -0.0027(10) 0.0002(10)
F18 0.0210(14) 0.0168(14) 0.0300(14) -0.0072(11) 0.0022(11) 0.0027(11)
F19 0.0181(13) 0.0241(14) 0.0233(13) 0.0018(11) 0.0077(11) 0.0070(11)
F20 0.0208(13) 0.0261(15) 0.0203(13) 0.0014(11) 0.0099(11) -0.0027(11)
F21 0.0241(14) 0.0297(15) 0.0154(12) -0.0057(11) 0.0070(11) -0.0020(12)
F22 0.0239(14) 0.0188(14) 0.0207(13) 0.0004(11) 0.0063(11) 0.0073(11)
F23 0.0177(13) 0.0178(13) 0.0181(12) 0.0002(10) -0.0028(10) 0.0017(10)
F24 0.0229(14) 0.0207(14) 0.0212(13) 0.0067(11) 0.0046(11) 0.0004(11)
O1 0.0137(14) 0.0159(15) 0.0198(15) -0.0010(12) 0.0094(12) -0.0009(12)
O2 0.0135(15) 0.0144(15) 0.0255(16) -0.0037(12) 0.0102(13) 0.0027(12)
O3 0.0135(15) 0.0118(15) 0.0156(14) 0.0017(11) -0.0010(12) -0.0016(12)
O4 0.0139(15) 0.0134(15) 0.0149(14) -0.0016(12) 0.0014(12) -0.0010(12)
N1 0.0177(19) 0.0164(19) 0.0162(17) -0.0001(14) 0.0069(15) 0.0001(15)
N2 0.0171(18) 0.0162(19) 0.0194(18) -0.0013(15) 0.0096(15) -0.0009(15)
C1 0.017(2) 0.018(2) 0.018(2) 0.0032(17) 0.0064(18) 0.0031(17)
C2 0.013(2) 0.014(2) 0.018(2) 0.0019(16) 0.0073(16) 0.0033(16)
C3 0.018(2) 0.014(2) 0.019(2) 0.0003(17) 0.0094(17) 0.0007(17)
C4 0.012(2) 0.019(2) 0.025(2) -0.0028(18) 0.0083(17) -0.0020(17)
C5 0.014(2) 0.012(2) 0.021(2) -0.0008(17) 0.0083(17) -0.0009(16)
C6 0.015(2) 0.015(2) 0.028(2) -0.0008(18) 0.0116(18) -0.0018(17)
C7 0.012(2) 0.022(2) 0.016(2) -0.0001(17) 0.0025(17) -0.0013(17)
C8 0.015(2) 0.013(2) 0.016(2) 0.0025(16) 0.0044(17) 0.0014(16)
C9 0.013(2) 0.017(2) 0.020(2) 0.0009(18) 0.0005(17) 0.0008(17)
C10 0.016(2) 0.019(2) 0.016(2) 0.0025(17) 0.0025(17) 0.0013(18)
C11 0.013(2) 0.013(2) 0.016(2) -0.0019(16) 0.0045(16) -0.0021(16)
C12 0.018(2) 0.015(2) 0.0124(19) -0.0032(16) 0.0013(17) -0.0037(17)
C13 0.019(2) 0.023(2) 0.023(2) -0.0050(19) 0.0099(19) 0.0012(19)
C14 0.022(2) 0.021(2) 0.014(2) -0.0029(17) 0.0065(17) -0.0018(18)
C15 0.021(2) 0.021(2) 0.021(2) 0.0025(18) 0.0078(18) -0.0001(18)
C16 0.013(2) 0.021(2) 0.027(2) -0.0027(19) 0.0067(18) -0.0008(18)
C17 0.029(3) 0.024(3) 0.021(2) -0.0041(19) 0.010(2) -0.002(2)
C18 0.025(3) 0.025(3) 0.025(2) 0.007(2) 0.010(2) 0.002(2)
C19 0.028(3) 0.022(2) 0.020(2) -0.0019(18) 0.013(2) -0.005(2)
C20 0.014(2) 0.021(2) 0.024(2) 0.0030(19) 0.0054(18) -0.0011(18)

loop_
_atom_type_symbol
_atom_type_description
_atom_type_scat_dispersion_real
_atom_type_scat_dispersion_imag
_atom_type_scat_source
C C 0.0033 0.0016 'International Tables Vol C Tables 4.2.6.8 and 6.1.1.4'
H H 0.0000 0.0000 'International Tables Vol C Tables 4.2.6.8 and 6.1.1.4'
F F 0.0171 0.0103 'International Tables Vol C Tables 4.2.6.8 and 6.1.1.4'
O O 0.0106 0.0060 'International Tables Vol C Tables 4.2.6.8 and 6.1.1.4'
Co Co 0.3494 0.9721 'International Tables Vol C Tables 4.2.6.8 and 6.1.1.4'
N N 0.0061 0.0033 'International Tables Vol C Tables 4.2.6.8 and 6.1.1.4'

loop_
_geom_angle_atom_site_label_1
_geom_angle_atom_site_label_2
_geom_angle_atom_site_label_3
_geom_angle
_geom_angle_site_symmetry_1
_geom_angle_site_symmetry_3
O1 Co1 O1 101.92(17) . 2_655
O1 Co1 O2 152.50(12) . 2_655
O1 Co1 O2 84.32(12) 2_655 2_655
O1 Co1 O2 84.32(12) . .
O1 Co1 O2 152.50(12) 2_655 .
O2 Co1 O2 102.55(17) 2_655 .
O4 Co2 O4 101.97(17) . 2_554
O4 Co2 O3 84.60(12) . .
O4 Co2 O3 151.03(12) 2_554 .
O4 Co2 O3 151.04(12) . 2_554
O4 Co2 O3 84.59(12) 2_554 2_554
O3 Co2 O3 103.35(17) . 2_554
C2 O1 Co1 113.5(3) . .
C5 O2 Co1 113.9(3) . .
C8 O3 Co2 113.3(3) . .
C11 O4 Co2 113.1(3) . .
C15 N1 C13 111.4(3) . .
C15 N1 C14 109.3(3) . .
C13 N1 C14 109.4(3) . .
C15 N1 C16 109.3(3) . .
C13 N1 C16 109.2(3) . .
C14 N1 C16 108.3(3) . .
C18 N2 C17 110.1(3) . .
C18 N2 C19 110.4(4) . .
C17 N2 C19 109.2(3) . .
C18 N2 C20 108.4(3) . .
C17 N2 C20 109.9(4) . .
C19 N2 C20 108.8(3) . .
F1 C1 F3 108.2(4) . .
F1 C1 F2 105.8(3) . .
F3 C1 F2 105.3(3) . .
F1 C1 C2 114.9(3) . .
F3 C1 C2 111.6(3) . .
F2 C1 C2 110.3(4) . .
O1 C2 C3 108.0(3) . .
O1 C2 C1 106.7(3) . .
C3 C2 C1 107.1(3) . .
O1 C2 C5 108.0(3) . .
C3 C2 C5 116.3(3) . .
C1 C2 C5 110.4(3) . .
F5 C3 F4 106.9(3) . .
F5 C3 F6 105.4(3) . .
F4 C3 F6 105.6(3) . .
F5 C3 C2 112.6(3) . .
F4 C3 C2 114.4(3) . .
F6 C3 C2 111.3(3) . .
F7 C4 F9 106.5(3) . .
F7 C4 F8 105.4(3) . .
F9 C4 F8 107.6(4) . .
F7 C4 C5 111.5(4) . .
F9 C4 C5 113.7(4) . .
F8 C4 C5 111.6(3) . .
O2 C5 C4 107.0(3) . .
O2 C5 C6 107.9(3) . .
C4 C5 C6 107.2(3) . .
O2 C5 C2 107.6(3) . .
C4 C5 C2 111.0(3) . .
C6 C5 C2 115.7(3) . .
F11 C6 F10 106.6(4) . .
F11 C6 F12 107.6(4) . .
F10 C6 F12 106.2(3) . .
F11 C6 C5 111.6(3) . .
F10 C6 C5 110.9(4) . .
F12 C6 C5 113.6(4) . .
F15 C7 F13 105.2(3) . .
F15 C7 F14 107.7(4) . .
F13 C7 F14 105.6(3) . .
F15 C7 C8 111.8(3) . .
F13 C7 C8 111.9(4) . .
F14 C7 C8 114.0(3) . .
O3 C8 C7 106.9(3) . .
O3 C8 C9 107.6(3) . .
C7 C8 C9 106.8(3) . .
O3 C8 C11 108.4(3) . .
C7 C8 C11 111.1(3) . .
C9 C8 C11 115.6(3) . .
F18 C9 F16 106.0(4) . .
F18 C9 F17 107.1(4) . .
F16 C9 F17 105.9(3) . .
F18 C9 C8 112.1(3) . .
F16 C9 C8 111.8(4) . .
F17 C9 C8 113.5(4) . .
F21 C10 F19 108.0(4) . .
F21 C10 F20 106.0(3) . .
F19 C10 F20 105.2(3) . .
F21 C10 C11 114.5(3) . .
F19 C10 C11 111.6(3) . .
F20 C10 C11 111.0(4) . .
O4 C11 C10 106.7(3) . .
O4 C11 C12 107.5(3) . .
C10 C11 C12 107.4(3) . .
O4 C11 C8 107.7(3) . .
C10 C11 C8 110.6(3) . .
C12 C11 C8 116.5(3) . .
F22 C12 F24 106.1(3) . .
F22 C12 F23 106.8(3) . .
F24 C12 F23 106.0(3) . .
F22 C12 C11 112.0(3) . .
F24 C12 C11 111.2(3) . .
F23 C12 C11 114.2(3) . .

loop_
_geom_bond_atom_site_label_1
_geom_bond_atom_site_label_2
_geom_bond_distance
_geom_bond_site_symmetry_2
Co1 O1 1.962(3) .
Co1 O1 1.962(3) 2_655
Co1 O2 1.962(3) 2_655
Co1 O2 1.962(3) .
Co2 O4 1.961(3) .
Co2 O4 1.961(3) 2_554
Co2 O3 1.965(3) .
Co2 O3 1.965(3) 2_554
F1 C1 1.334(5) .
F2 C1 1.351(5) .
F3 C1 1.337(5) .
F4 C3 1.338(5) .
F5 C3 1.333(5) .
F6 C3 1.346(5) .
F7 C4 1.335(5) .
F8 C4 1.342(5) .
F9 C4 1.337(5) .
F10 C6 1.338(5) .
F11 C6 1.330(5) .
F12 C6 1.338(5) .
F13 C7 1.341(5) .
F14 C7 1.349(5) .
F15 C7 1.334(5) .
F16 C9 1.340(5) .
F17 C9 1.347(5) .
F18 C9 1.330(5) .
F19 C10 1.336(5) .
F20 C10 1.349(5) .
F21 C10 1.345(5) .
F22 C12 1.329(5) .
F23 C12 1.347(5) .
F24 C12 1.343(5) .
O1 C2 1.364(5) .
O2 C5 1.370(5) .
O3 C8 1.368(5) .
O4 C11 1.367(5) .
N1 C15 1.493(6) .
N1 C13 1.493(6) .
N1 C14 1.502(5) .
N1 C16 1.499(5) .
N2 C18 1.496(6) .
N2 C17 1.492(6) .
N2 C19 1.491(5) .
N2 C20 1.502(5) .
C1 C2 1.569(6) .
C2 C3 1.554(6) .
C2 C5 1.652(6) .
C4 C5 1.560(6) .
C5 C6 1.569(6) .
C7 C8 1.559(6) .
C8 C9 1.566(6) .
C8 C11 1.646(6) .
C10 C11 1.557(6) .
C11 C12 1.564(6) .
